data_4119319
loop_
_publ_author_name
'Liam P. Spencer'
'Ping Yang'
'Stefan G. Minasian'
'Robert E. Jilek'
'Enrique R. Batista'
'Kevin S. Boland'
'James M. Boncella'
'Steven D. Conradson'
'David L. Clark'
'Trevor W. Hayton'
'Stosh A. Kozimor'
'Richard L. Martin'
'Molly M. MacInnes'
'Angela C. Olson'
'Brian L. Scott'
'David K. Shuh'
'Marianne P. Wilkerson'

_publ_section_title
;
 Tetrahalide Complexes of the [U(NR)2]2+ Ion: Synthesis, Theory, and
 Chlorine K-Edge X-ray Absorption Spectroscopy
;
_journal_name_full 'Journal of the American Chemical Society'
_journal_page_first 2279
_journal_page_last 2290
_journal_paper_doi 10.1021/ja310575j
_journal_volume 135
_journal_year 2013
_chemical_formula_sum 'C60 H50 Cl4 N2 P2 U'
_chemical_formula_weight 1240.79
_chemical_name_systematic
; 
 ? 
;
_space_group_IT_number 12
_symmetry_cell_setting monoclinic
_symmetry_space_group_name_Hall '-C 2y'
_symmetry_space_group_name_H-M 'C 1 2/m 1'
_atom_sites_solution_hydrogens none
_atom_sites_solution_primary direct
_atom_sites_solution_secondary difmap
_audit_creation_method SHELXL-97
_cell_angle_alpha 90.00
_cell_angle_beta 98.191(3)
_cell_angle_gamma 90.00
_cell_formula_units_Z 2
_cell_length_a 12.689(4)
_cell_length_b 19.686(6)
_cell_length_c 10.718(3)
_cell_measurement_temperature 120(1)
_cell_volume 2650.0(14)
_computing_cell_refinement 'SAINT+, v. 7.66a (Bruker AXS, 2009)'
_computing_data_collection 'APEX II, v. 7.0 (Bruker AXS, 2009)'
_computing_data_reduction 'SAINT+, v. 7.66a (Bruker AXS, 2009)'
_computing_molecular_graphics 'SHELXTL, v. 6.14, (Bruker AXS, 2000)'
_computing_publication_material 'SHELXTL, v. 6.14, (Bruker AXS, 2000)'
_computing_structure_refinement 'SHELXL-97 (Sheldrick, 1997)'
_computing_structure_solution 'SHELXS-97 (Sheldrick, 1990)'
_diffrn_ambient_temperature 120(1)
_diffrn_measured_fraction_theta_full 1.000
_diffrn_measured_fraction_theta_max 0.997
_diffrn_measurement_device_type 'Bruker D8 with APEXII CCD'
_diffrn_measurement_method '\w scans'
_diffrn_radiation_monochromator graphite
_diffrn_radiation_source 'fine-focus sealed tube'
_diffrn_radiation_type MoK\a
_diffrn_radiation_wavelength 0.71073
_diffrn_reflns_av_R_equivalents 0.0738
_diffrn_reflns_av_sigmaI/netI 0.0572
_diffrn_reflns_limit_h_max 15
_diffrn_reflns_limit_h_min -15
_diffrn_reflns_limit_k_max 23
_diffrn_reflns_limit_k_min -23
_diffrn_reflns_limit_l_max 12
_diffrn_reflns_limit_l_min -12
_diffrn_reflns_number 12500
_diffrn_reflns_theta_full 25.00
_diffrn_reflns_theta_max 25.46
_diffrn_reflns_theta_min 1.92
_diffrn_standards_decay_% 0
_diffrn_standards_interval_count 0
_diffrn_standards_interval_time 0
_diffrn_standards_number 0
_exptl_absorpt_coefficient_mu 3.365
_exptl_absorpt_correction_T_max 0.7296
_exptl_absorpt_correction_T_min 0.5525
_exptl_absorpt_correction_type multi-scan
_exptl_absorpt_process_details 'SADABS v. 1 (Sheldrick, 2008)'
_exptl_crystal_colour red
_exptl_crystal_density_diffrn 1.555
_exptl_crystal_description block
_exptl_crystal_F_000 1228
_exptl_crystal_size_max 0.20
_exptl_crystal_size_mid 0.12
_exptl_crystal_size_min 0.10
_refine_diff_density_max 1.654
_refine_diff_density_min -1.933
_refine_diff_density_rms 0.135
_refine_ls_extinction_method none
_refine_ls_goodness_of_fit_ref 1.038
_refine_ls_hydrogen_treatment none
_refine_ls_matrix_type full
_refine_ls_number_parameters 308
_refine_ls_number_reflns 2525
_refine_ls_number_restraints 12
_refine_ls_restrained_S_all 1.036
_refine_ls_R_factor_all 0.0386
_refine_ls_R_factor_gt 0.0375
_refine_ls_shift/su_max 0.000
_refine_ls_shift/su_mean 0.000
_refine_ls_structure_factor_coef Fsqd
_refine_ls_weighting_details 'calc w=1/[\s^2^(Fo^2^)+(0.0615P)^2^+0.0000P] where P=(Fo^2^+2Fc^2^)/3'
_refine_ls_weighting_scheme calc
_refine_ls_wR_factor_gt 0.0915
_refine_ls_wR_factor_ref 0.0923
_reflns_number_gt 2469
_reflns_number_total 2525
_reflns_threshold_expression >2sigma(I)
_cod_data_source_file ja310575j_si_002_2.cif
_cod_data_source_block apx942
_cod_original_sg_symbol_H-M 'C 2/m'
_cod_database_code 4119319

loop_
_symmetry_equiv_pos_as_xyz
'x, y, z'
'-x, y, -z'
'x+1/2, y+1/2, z'
'-x+1/2, y+1/2, -z'
'-x, -y, -z'
'x, -y, z'
'-x+1/2, -y+1/2, -z'
'x+1/2, -y+1/2, z'

loop_
_atom_site_label
_atom_site_type_symbol
_atom_site_fract_x
_atom_site_fract_y
_atom_site_fract_z
_atom_site_U_iso_or_equiv
_atom_site_adp_type
_atom_site_occupancy
_atom_site_symmetry_multiplicity
_atom_site_calc_flag
_atom_site_refinement_flags
U1 U 0.5000 0.0000 0.5000 0.01911(14) Uani 1 4 d S
Cl1 Cl 0.57933(15) 0.0000 0.74449(16) 0.0387(5) Uani 1 2 d S
Cl2 Cl 0.30478(18) -0.03555(12) 0.5445(2) 0.0246(5) Uani 0.50 1 d P
P1 P -0.0536(2) 0.17050(12) -0.0066(2) 0.0206(5) Uani 0.50 1 d P
N1 N 0.5367(6) -0.0898(4) 0.4845(7) 0.0244(18) Uani 0.50 1 d P
C1 C 0.5887(8) -0.1536(5) 0.5160(9) 0.026(2) Uani 0.50 1 d P
C2 C 0.6990(8) -0.1542(5) 0.5591(10) 0.031(2) Uani 0.50 1 d P
C3 C 0.7483(9) -0.2130(6) 0.5948(10) 0.036(3) Uani 0.50 1 d P
C4 C 0.6939(9) -0.2753(6) 0.5873(10) 0.035(3) Uani 0.50 1 d P
C5 C 0.5844(10) -0.2750(5) 0.5444(10) 0.036(3) Uani 0.50 1 d P
C6 C 0.5343(7) -0.2144(4) 0.5099(10) 0.022(2) Uani 0.50 1 d P
C7 C -0.0246(9) 0.1175(5) -0.1341(8) 0.023(2) Uani 0.50 1 d P
C8 C 0.0806(9) 0.1181(5) -0.1630(10) 0.026(2) Uani 0.50 1 d P
C9 C 0.1075(8) 0.0793(5) -0.2601(9) 0.029(2) Uani 0.50 1 d P
C10 C 0.0292(9) 0.0409(5) -0.3333(9) 0.029(2) Uani 0.50 1 d P
C11 C -0.0747(8) 0.0405(5) -0.3087(10) 0.031(2) Uani 0.50 1 d P
C12 C -0.1033(8) 0.0788(5) -0.2068(11) 0.025(2) Uani 0.50 1 d P
C13 C 0.0603(7) 0.1700(6) 0.1107(9) 0.025(2) Uani 0.50 1 d P
C14 C 0.1134(8) 0.1089(6) 0.1433(11) 0.024(2) Uani 0.50 1 d P
C15 C 0.2017(8) 0.1071(6) 0.2351(9) 0.031(2) Uani 0.50 1 d P
C16 C 0.2363(8) 0.1678(6) 0.2974(9) 0.030(2) Uani 0.50 1 d P
C17 C 0.1854(9) 0.2286(5) 0.2682(10) 0.031(2) Uani 0.50 1 d P
C18 C 0.0962(8) 0.2308(5) 0.1723(9) 0.026(2) Uani 0.50 1 d P
C19 C -0.0819(7) 0.2559(5) -0.0622(9) 0.023(2) Uani 0.50 1 d P
C20 C -0.1330(8) 0.2995(5) 0.0113(9) 0.028(2) Uani 0.50 1 d P
C21 C -0.1456(17) 0.3691(9) -0.027(2) 0.022(4) Uani 0.50 1 d PU
C22 C -0.1174(10) 0.3898(6) -0.1392(12) 0.029(3) Uani 0.50 1 d P
C23 C -0.0666(8) 0.3443(5) -0.2124(9) 0.028(2) Uani 0.50 1 d P
C24 C -0.0493(7) 0.2774(5) -0.1724(8) 0.0194(19) Uani 0.50 1 d P
C25 C -0.1646(8) 0.1389(5) 0.0629(9) 0.022(2) Uani 0.50 1 d P
C26 C -0.1492(10) 0.1137(5) 0.1847(10) 0.026(2) Uani 0.50 1 d P
C27 C -0.2349(9) 0.0872(5) 0.2376(10) 0.035(3) Uani 0.50 1 d P
C28 C -0.3379(11) 0.0840(6) 0.1653(11) 0.031(3) Uani 0.50 1 d P
C29 C -0.350(2) 0.1107(10) 0.042(3) 0.043(6) Uani 0.50 1 d PU
C30 C -0.2680(9) 0.1377(5) -0.0097(10) 0.030(2) Uani 0.50 1 d P

loop_
_atom_site_aniso_label
_atom_site_aniso_U_11
_atom_site_aniso_U_22
_atom_site_aniso_U_33
_atom_site_aniso_U_23
_atom_site_aniso_U_13
_atom_site_aniso_U_12
U1 0.0205(2) 0.0176(2) 0.0186(2) 0.000 0.00074(13) 0.000
Cl1 0.0282(10) 0.0663(14) 0.0212(8) 0.000 0.0027(7) 0.000
Cl2 0.0257(12) 0.0253(12) 0.0228(11) -0.0004(9) 0.0034(9) -0.0026(10)
P1 0.0221(12) 0.0193(13) 0.0195(13) 0.0029(9) -0.0001(9) 0.0003(10)
N1 0.023(5) 0.026(4) 0.024(4) -0.002(3) 0.000(4) -0.001(3)
C1 0.035(6) 0.020(5) 0.022(5) 0.001(4) 0.003(4) 0.009(4)
C2 0.029(6) 0.028(6) 0.035(6) -0.003(5) 0.003(4) -0.001(5)
C3 0.037(6) 0.037(6) 0.034(6) 0.005(5) 0.007(5) 0.013(5)
C4 0.048(7) 0.029(6) 0.028(5) 0.008(4) 0.006(5) 0.015(5)
C5 0.056(8) 0.022(6) 0.032(6) 0.004(4) 0.011(5) 0.003(5)
C6 0.030(6) 0.013(4) 0.022(5) 0.002(4) 0.003(6) 0.001(3)
C7 0.037(7) 0.014(5) 0.018(5) 0.000(4) 0.004(4) 0.006(4)
C8 0.023(6) 0.025(6) 0.029(5) 0.003(4) 0.006(5) 0.001(4)
C9 0.033(6) 0.026(6) 0.027(5) 0.001(5) -0.002(4) -0.009(5)
C10 0.037(6) 0.024(6) 0.026(5) 0.002(4) 0.003(4) 0.008(5)
C11 0.033(6) 0.023(6) 0.034(6) 0.002(4) -0.002(4) 0.005(5)
C12 0.028(6) 0.017(5) 0.031(6) 0.001(5) 0.002(4) 0.002(4)
C13 0.019(5) 0.037(6) 0.016(5) 0.000(4) -0.003(4) 0.006(4)
C14 0.020(6) 0.022(6) 0.030(6) 0.001(5) 0.005(4) 0.003(4)
C15 0.023(5) 0.048(7) 0.024(5) 0.014(5) 0.010(4) 0.004(5)
C16 0.030(6) 0.037(6) 0.022(5) 0.003(4) 0.002(4) -0.007(5)
C17 0.034(6) 0.030(6) 0.030(5) -0.002(4) 0.005(4) -0.005(5)
C18 0.030(6) 0.027(6) 0.021(5) 0.000(4) 0.001(4) -0.007(5)
C19 0.018(5) 0.022(5) 0.029(5) -0.005(4) -0.001(4) 0.001(4)
C20 0.029(6) 0.025(5) 0.029(5) 0.002(4) 0.001(4) 0.001(4)
C21 0.013(6) 0.027(8) 0.027(7) -0.001(6) 0.005(5) 0.005(6)
C22 0.037(7) 0.016(6) 0.030(7) 0.007(5) -0.007(5) -0.005(5)
C23 0.031(6) 0.027(5) 0.026(5) 0.000(4) -0.004(4) -0.001(4)
C24 0.021(5) 0.019(5) 0.017(4) -0.003(4) -0.004(3) -0.003(4)
C25 0.028(5) 0.014(5) 0.026(5) 0.001(4) 0.012(4) 0.005(4)
C26 0.026(6) 0.020(5) 0.033(6) 0.002(4) 0.013(5) 0.005(5)
C27 0.045(7) 0.021(5) 0.041(6) 0.002(5) 0.015(5) 0.003(5)
C28 0.045(8) 0.016(6) 0.033(7) -0.001(5) 0.010(6) 0.003(5)
C29 0.036(8) 0.037(10) 0.052(9) 0.003(8) -0.002(6) 0.003(8)
C30 0.033(6) 0.024(5) 0.031(5) 0.001(4) -0.001(4) 0.004(5)

loop_
_atom_type_symbol
_atom_type_description
_atom_type_scat_dispersion_real
_atom_type_scat_dispersion_imag
_atom_type_scat_source
C C 0.0033 0.0016 'International Tables Vol C Tables 4.2.6.8 and 6.1.1.4'
H H 0.0000 0.0000 'International Tables Vol C Tables 4.2.6.8 and 6.1.1.4'
Cl Cl 0.1484 0.1585 'International Tables Vol C Tables 4.2.6.8 and 6.1.1.4'
N N 0.0061 0.0033 'International Tables Vol C Tables 4.2.6.8 and 6.1.1.4'
P P 0.1023 0.0942 'International Tables Vol C Tables 4.2.6.8 and 6.1.1.4'
U U -9.6767 9.6646 'International Tables Vol C Tables 4.2.6.8 and 6.1.1.4'

loop_
_geom_angle_atom_site_label_1
_geom_angle_atom_site_label_2
_geom_angle_atom_site_label_3
_geom_angle
_geom_angle_site_symmetry_1
_geom_angle_site_symmetry_3
N1 U1 N1 180.000(1) 6 2_656
N1 U1 N1 32.6(5) 6 5_656
N1 U1 N1 147.4(5) 2_656 5_656
N1 U1 N1 147.4(5) 6 .
N1 U1 N1 32.6(5) 2_656 .
N1 U1 N1 179.998(1) 5_656 .
N1 U1 Cl1 88.6(2) 6 5_656
N1 U1 Cl1 91.4(2) 2_656 5_656
N1 U1 Cl1 91.4(2) 5_656 5_656
N1 U1 Cl1 88.6(2) . 5_656
N1 U1 Cl1 91.4(2) 6 .
N1 U1 Cl1 88.6(2) 2_656 .
N1 U1 Cl1 88.6(2) 5_656 .
N1 U1 Cl1 91.4(2) . .
Cl1 U1 Cl1 180.0 5_656 .
N1 U1 Cl2 58.8(2) 6 5_656
N1 U1 Cl2 121.2(2) 2_656 5_656
N1 U1 Cl2 91.0(2) 5_656 5_656
N1 U1 Cl2 89.0(2) . 5_656
Cl1 U1 Cl2 93.10(6) 5_656 5_656
Cl1 U1 Cl2 86.90(6) . 5_656
N1 U1 Cl2 89.0(2) 6 2_656
N1 U1 Cl2 91.0(2) 2_656 2_656
N1 U1 Cl2 121.2(2) 5_656 2_656
N1 U1 Cl2 58.8(2) . 2_656
Cl1 U1 Cl2 93.10(6) 5_656 2_656
Cl1 U1 Cl2 86.90(6) . 2_656
Cl2 U1 Cl2 30.25(10) 5_656 2_656
N1 U1 Cl2 91.0(2) 6 6
N1 U1 Cl2 89.0(2) 2_656 6
N1 U1 Cl2 58.8(2) 5_656 6
N1 U1 Cl2 121.2(2) . 6
Cl1 U1 Cl2 86.90(6) 5_656 6
Cl1 U1 Cl2 93.10(6) . 6
Cl2 U1 Cl2 149.75(10) 5_656 6
Cl2 U1 Cl2 180.0 2_656 6
N1 U1 Cl2 121.2(2) 6 .
N1 U1 Cl2 58.8(2) 2_656 .
N1 U1 Cl2 89.0(2) 5_656 .
N1 U1 Cl2 91.0(2) . .
Cl1 U1 Cl2 86.90(6) 5_656 .
Cl1 U1 Cl2 93.10(6) . .
Cl2 U1 Cl2 180.0 5_656 .
Cl2 U1 Cl2 149.75(10) 2_656 .
Cl2 U1 Cl2 30.25(10) 6 .
Cl2 Cl2 U1 74.87(5) 6 .
C13 P1 P1 92.2(5) 2 2
C13 P1 C13 130.7(4) 2 .
P1 P1 C13 38.6(3) 2 .
C13 P1 C25 117.5(6) 2 .
P1 P1 C25 142.8(4) 2 .
C13 P1 C25 108.2(5) . .
C13 P1 C7 39.1(6) 2 .
P1 P1 C7 76.5(4) 2 .
C13 P1 C7 107.5(5) . .
C25 P1 C7 111.8(5) . .
C13 P1 C19 72.1(6) 2 .
P1 P1 C19 100.7(3) 2 .
C13 P1 C19 110.1(5) . .
C25 P1 C19 109.2(4) . .
C7 P1 C19 110.1(4) . .
C13 P1 C14 43.8(6) 2 2
P1 P1 C14 110.8(4) 2 2
C13 P1 C14 135.4(5) . 2
C25 P1 C14 81.5(4) . 2
C7 P1 C14 34.5(4) . 2
C19 P1 C14 106.9(4) . 2
C13 P1 C7 136.1(7) 2 2
P1 P1 C7 62.1(3) 2 2
C13 P1 C7 35.8(4) . 2
C25 P1 C7 80.7(4) . 2
C7 P1 C7 97.9(5) . 2
C19 P1 C7 143.0(4) . 2
C14 P1 C7 109.9(4) 2 2
C13 P1 C18 36.3(6) 2 2
P1 P1 C18 102.7(3) 2 2
C13 P1 C18 132.5(5) . 2
C25 P1 C18 114.6(4) . 2
C7 P1 C18 75.3(4) . 2
C19 P1 C18 36.3(4) . 2
C14 P1 C18 72.5(4) 2 2
C7 P1 C18 164.6(4) 2 2
C13 P1 C8 147.7(6) 2 2
P1 P1 C8 101.0(4) 2 2
C13 P1 C8 67.2(5) . 2
C25 P1 C8 42.0(4) . 2
C7 P1 C8 115.9(4) . 2
C19 P1 C8 132.5(4) . 2
C14 P1 C8 104.0(4) 2 2
C7 P1 C8 39.6(4) 2 2
C18 P1 C8 155.7(4) 2 2
N1 N1 C1 109.2(6) 2_656 .
N1 N1 U1 73.7(2) 2_656 .
C1 N1 U1 158.7(7) . .
C6 C1 C2 118.4(9) . .
C6 C1 N1 122.6(9) . .
C2 C1 N1 119.0(9) . .
C6 C1 C6 22.7(5) . 2_656
C2 C1 C6 141.0(8) . 2_656
N1 C1 C6 99.9(7) . 2_656
C3 C2 C1 120.0(10) . .
C3 C2 C16 56.5(7) . 5_656
C1 C2 C16 130.0(9) . 5_656
C2 C3 C4 122.0(10) . .
C2 C3 C16 72.7(8) . 5_656
C4 C3 C16 126.2(10) . 5_656
C2 C3 C17 125.7(10) . 5_656
C4 C3 C17 94.3(8) . 5_656
C16 C3 C17 53.0(7) 5_656 5_656
C5 C4 C3 118.2(10) . .
C6 C5 C4 119.3(10) . .
C6 C5 C6 23.1(5) . 2_656
C4 C5 C6 142.3(9) . 2_656
C6 C6 C1 119.4(5) 2_656 .
C6 C6 C5 118.4(7) 2_656 .
C1 C6 C5 122.0(9) . .
C6 C6 C5 38.6(5) 2_656 2_656
C1 C6 C5 155.3(8) . 2_656
C5 C6 C5 81.8(9) . 2_656
C6 C6 C1 37.9(4) 2_656 2_656
C1 C6 C1 82.0(8) . 2_656
C5 C6 C1 153.7(9) . 2_656
C5 C6 C1 76.4(5) 2_656 2_656
C14 C7 C13 74.8(10) 2 2
C14 C7 C12 41.2(7) 2 .
C13 C7 C12 109.4(10) 2 .
C14 C7 C8 160.7(11) 2 .
C13 C7 C8 116.5(10) 2 .
C12 C7 C8 120.3(9) . .
C14 C7 P1 81.0(8) 2 .
C13 C7 P1 36.6(5) 2 .
C12 C7 P1 122.1(9) . .
C8 C7 P1 117.6(8) . .
C14 C7 P1 122.0(9) 2 2
C13 C7 P1 62.5(6) 2 2
C12 C7 P1 161.8(9) . 2
C8 C7 P1 77.0(6) . 2
P1 C7 P1 41.4(2) . 2
C26 C8 C9 54.5(9) 2 .
C26 C8 C7 173.9(13) 2 .
C9 C8 C7 120.4(10) . .
C26 C8 C25 66.5(10) 2 2
C9 C8 C25 118.6(10) . 2
C7 C8 C25 117.1(9) . 2
C26 C8 P1 121.2(11) 2 2
C9 C8 P1 172.1(8) . 2
C7 C8 P1 63.3(6) . 2
C25 C8 P1 55.5(5) 2 2
C26 C9 C8 42.6(7) 2 .
C26 C9 C10 162.1(13) 2 .
C8 C9 C10 119.5(10) . .
C26 C9 C27 58.3(9) 2 2
C8 C9 C27 100.7(9) . 2
C10 C9 C27 139.1(10) . 2
C11 C10 C9 121.2(10) . .
C11 C10 C10 89.6(6) . 6
C9 C10 C10 122.8(6) . 6
C10 C11 C12 120.1(10) . .
C10 C11 C11 90.4(6) . 6
C12 C11 C11 122.1(6) . 6
C14 C12 C15 71.5(11) 2 2
C14 C12 C7 53.4(9) 2 .
C15 C12 C7 117.4(11) 2 .
C14 C12 C11 170.3(13) 2 .
C15 C12 C11 112.0(9) 2 .
C7 C12 C11 118.5(10) . .
P1 C13 C7 104.3(9) 2 2
P1 C13 C14 103.0(9) 2 .
C7 C13 C14 51.3(8) 2 .
P1 C13 C18 115.9(9) 2 .
C7 C13 C18 139.4(10) 2 .
C14 C13 C18 120.1(9) . .
P1 C13 P1 49.3(4) 2 .
C7 C13 P1 81.7(7) 2 .
C14 C13 P1 119.7(8) . .
C18 C13 P1 120.2(8) . .
P1 C13 C19 72.1(6) 2 2
C7 C13 C19 166.0(10) 2 2
C14 C13 C19 142.3(9) . 2
C18 C13 C19 44.5(6) . 2
P1 C13 C19 86.1(5) . 2
C12 C14 C7 85.4(12) 2 2
C12 C14 C15 69.0(10) 2 .
C7 C14 C15 139.8(11) 2 .
C12 C14 C13 128.5(12) 2 .
C7 C14 C13 53.9(8) 2 .
C15 C14 C13 120.9(10) . .
C12 C14 P1 149.7(12) 2 2
C7 C14 P1 64.5(7) 2 2
C15 C14 P1 137.2(9) . 2
C13 C14 P1 33.2(5) . 2
C12 C15 C14 39.4(6) 2 .
C12 C15 C16 131.8(10) 2 .
C14 C15 C16 118.8(10) . .
C17 C16 C15 121.7(9) . .
C17 C16 C3 69.7(8) . 5_656
C15 C16 C3 153.7(10) . 5_656
C17 C16 C2 120.4(9) . 5_656
C15 C16 C2 112.5(9) . 5_656
C3 C16 C2 50.7(6) 5_656 5_656
C16 C17 C18 119.5(9) . .
C16 C17 C3 57.3(7) . 5_656
C18 C17 C3 157.5(10) . 5_656
C24 C18 C19 70.6(9) 2 2
C24 C18 C13 124.9(10) 2 .
C19 C18 C13 84.3(8) 2 .
C24 C18 C17 113.8(10) 2 .
C19 C18 C17 132.8(10) 2 .
C13 C18 C17 119.1(10) . .
C24 C18 P1 113.1(8) 2 2
C19 C18 P1 57.2(6) 2 2
C13 C18 P1 27.7(4) . 2
C17 C18 P1 131.8(8) . 2
C18 C19 C24 48.7(7) 2 .
C18 C19 C20 138.8(10) 2 .
C24 C19 C20 121.4(9) . .
C18 C19 C13 51.2(6) 2 2
C24 C19 C13 87.9(7) . 2
C20 C19 C13 147.9(9) . 2
C18 C19 P1 86.5(7) 2 .
C24 C19 P1 120.1(7) . .
C20 C19 P1 118.5(7) . .
C13 C19 P1 35.8(4) 2 .
C19 C20 C21 118.1(12) . .
C19 C20 C30 145.1(9) . 7_455
C21 C20 C30 43.6(10) . 7_455
C19 C20 C29 117.1(12) . 7_455
C21 C20 C29 1.4(17) . 7_455
C30 C20 C29 43.8(10) 7_455 7_455
C29 C21 C30 98(7) 7_455 7_455
C29 C21 C22 55(7) 7_455 .
C30 C21 C22 132.5(18) 7_455 .
C29 C21 C20 174(7) 7_455 .
C30 C21 C20 82.6(13) 7_455 .
C22 C21 C20 120.3(16) . .
C29 C21 C28 36(6) 7_455 7_455
C30 C21 C28 109.2(15) 7_455 7_455
C22 C21 C28 26.2(7) . 7_455
C20 C21 C28 138.4(15) . 7_455
C28 C22 C29 89(2) 7_455 7_455
C28 C22 C21 104.0(19) 7_455 .
C29 C22 C21 17.5(14) 7_455 .
C28 C22 C23 125.6(17) 7_455 .
C29 C22 C23 137.6(15) 7_455 .
C21 C22 C23 120.1(12) . .
C24 C23 C22 119.6(10) . .
C24 C23 C28 132.3(9) . 7_455
C22 C23 C28 19.0(6) . 7_455
C18 C24 C19 60.7(8) 2 .
C18 C24 C23 137.0(10) 2 .
C19 C24 C23 120.2(9) . .
C26 C25 C30 120.2(9) . .
C26 C25 C8 38.4(6) . 2
C30 C25 C8 156.2(10) . 2
C26 C25 P1 120.1(8) . .
C30 C25 P1 119.6(7) . .
C8 C25 P1 82.4(7) 2 .
C8 C26 C9 82.9(12) 2 2
C8 C26 C25 75.1(10) 2 .
C9 C26 C25 151.7(12) 2 .
C8 C26 C27 160.1(13) 2 .
C9 C26 C27 78.3(10) 2 .
C25 C26 C27 120.2(10) . .
C26 C27 C28 120.2(10) . .
C26 C27 C9 43.3(7) . 2
C28 C27 C9 154.6(10) . 2
C22 C28 C29 56.4(17) 7_455 .
C22 C28 C27 136.4(16) 7_455 .
C29 C28 C27 117.5(15) . .
C22 C28 C21 49.8(15) 7_455 7_455
C29 C28 C21 10.3(15) . 7_455
C27 C28 C21 115.6(11) . 7_455
C22 C28 C23 35.4(12) 7_455 7_455
C29 C28 C23 89.1(14) . 7_455
C27 C28 C23 112.3(8) . 7_455
C21 C28 C23 80.5(9) 7_455 7_455
C21 C29 C22 108(7) 7_455 7_455
C21 C29 C30 63(6) 7_455 .
C22 C29 C30 139(2) 7_455 .
C21 C29 C28 134(7) 7_455 .
C22 C29 C28 34.1(10) 7_455 .
C30 C29 C28 123(2) . .
C21 C29 C20 5(6) 7_455 7_455
C22 C29 C20 103.9(18) 7_455 7_455
C30 C29 C20 64.1(10) . 7_455
C28 C29 C20 129.5(19) . 7_455
C21 C30 C29 18.3(14) 7_455 .
C21 C30 C25 128.6(13) 7_455 .
C29 C30 C25 118.7(14) . .
C21 C30 C20 53.8(10) 7_455 7_455
C29 C30 C20 72.1(11) . 7_455
C25 C30 C20 126.4(8) . 7_455

loop_
_geom_bond_atom_site_label_1
_geom_bond_atom_site_label_2
_geom_bond_distance
_geom_bond_site_symmetry_2
U1 N1 1.842(8) 6
U1 N1 1.842(8) 2_656
U1 N1 1.842(8) 5_656
U1 N1 1.842(8) .
U1 Cl1 2.6699(18) 5_656
U1 Cl1 2.6699(18) .
U1 Cl2 2.682(2) 5_656
U1 Cl2 2.682(2) 2_656
U1 Cl2 2.682(2) 6
U1 Cl2 2.682(2) .
Cl2 Cl2 1.399(5) 6
P1 C13 1.107(9) 2
P1 P1 1.347(5) 2
P1 C13 1.775(9) .
P1 C25 1.796(10) .
P1 C7 1.799(9) .
P1 C19 1.802(10) .
P1 C14 1.969(12) 2
P1 C7 1.980(10) 2
P1 C18 2.141(10) 2
P1 C8 2.159(11) 2
N1 N1 1.033(15) 2_656
N1 C1 1.436(12) .
C1 C6 1.377(13) .
C1 C2 1.411(14) .
C1 C6 1.954(14) 2_656
C2 C3 1.345(15) .
C2 C16 1.658(14) 5_656
C3 C4 1.404(16) .
C3 C16 1.449(15) 5_656
C3 C17 1.615(15) 5_656
C4 C5 1.399(16) .
C5 C6 1.378(14) .
C5 C6 1.945(14) 2_656
C6 C6 0.866(17) 2_656
C6 C5 1.945(14) 2_656
C6 C1 1.954(14) 2_656
C7 C14 1.130(14) 2
C7 C13 1.170(14) 2
C7 C12 1.402(14) .
C7 C8 1.413(16) .
C7 P1 1.980(10) 2
C8 C26 0.937(13) 2
C8 C9 1.373(15) .
C8 C25 1.458(14) 2
C8 P1 2.159(11) 2
C9 C26 1.127(14) 2
C9 C10 1.398(14) .
C9 C27 1.608(15) 2
C10 C11 1.380(15) .
C10 C10 1.61(2) 6
C11 C12 1.416(16) .
C11 C11 1.59(2) 6
C12 C14 0.926(13) 2
C12 C15 1.361(15) 2
C13 P1 1.107(9) 2
C13 C7 1.170(14) 2
C13 C14 1.398(15) .
C13 C18 1.410(14) .
C13 C19 1.801(14) 2
C14 C12 0.926(13) 2
C14 C7 1.130(14) 2
C14 C15 1.382(15) .
C14 P1 1.969(12) 2
C15 C12 1.361(15) 2
C15 C16 1.410(15) .
C16 C17 1.376(15) .
C16 C3 1.449(15) 5_656
C16 C2 1.658(14) 5_656
C17 C18 1.416(14) .
C17 C3 1.615(15) 5_656
C18 C24 1.094(13) 2
C18 C19 1.269(13) 2
C18 P1 2.141(10) 2
C19 C18 1.269(13) 2
C19 C24 1.373(14) .
C19 C20 1.387(14) .
C19 C13 1.801(14) 2
C20 C21 1.43(2) .
C20 C30 1.761(14) 7_455
C20 C29 1.86(2) 7_455
C21 C29 0.43(3) 7_455
C21 C30 1.22(3) 7_455
C21 C22 1.37(3) .
C21 C28 1.73(2) 7_455
C22 C28 0.788(13) 7_455
C22 C29 1.17(3) 7_455
C22 C23 1.406(17) .
C23 C24 1.393(14) .
C23 C28 1.973(16) 7_455
C24 C18 1.094(13) 2
C25 C26 1.384(14) .
C25 C30 1.427(14) .
C25 C8 1.458(14) 2
C26 C8 0.937(13) 2
C26 C9 1.127(14) 2
C26 C27 1.397(16) .
C27 C28 1.422(18) .
C27 C9 1.608(15) 2
C28 C22 0.788(13) 7_455
C28 C29 1.41(3) .
C28 C21 1.73(2) 7_455
C28 C23 1.973(16) 7_455
C29 C21 0.43(3) 7_455
C29 C22 1.17(3) 7_455
C29 C30 1.35(3) .
C29 C20 1.86(2) 7_455
C30 C21 1.22(3) 7_455
C30 C20 1.761(14) 7_455
